data_7231508
loop_
_publ_author_name
'Kojima, Daichi'
'Sanada, Tomoe'
'Wada, Noriyuki'
'Kojima, Kazuo'

_publ_section_title
;
 Synthesis, structure, and fluorescence properties of a calcium-based
 metal--organic framework
;
_journal_issue 55
_journal_name_full 'RSC Advances'
_journal_page_first 31588
_journal_paper_doi 10.1039/C8RA06043F
_journal_volume 8
_journal_year 2018
_chemical_formula_sum 'C56 H48 Ca4 O24'
_chemical_formula_weight 1265.28
_chemical_name_common CaNDC_7
_chemical_name_systematic CaNDC
_space_group_crystal_system monoclinic
_space_group_IT_number 14
_space_group_name_Hall '-P 2yn'
_space_group_name_H-M_alt 'P 1 21/n 1'
_symmetry_space_group_name_Hall '-P 2yn'
_symmetry_space_group_name_H-M 'P 1 21/n 1'
_atom_sites_solution_hydrogens geom
_audit_update_record
;
2017-12-28 deposited with the CCDC.
2018-09-03 downloaded from the CCDC.
;
_cell_angle_alpha 90
_cell_angle_beta 99.531(4)
_cell_angle_gamma 90
_cell_formula_units_Z 1
_cell_length_a 7.5660(9)
_cell_length_b 17.062(2)
_cell_length_c 11.3231(15)
_cell_measurement_reflns_used 6116
_cell_measurement_temperature 90.0(2)
_cell_measurement_theta_max 25.3897
_cell_measurement_theta_min 2.3873
_cell_volume 1441.5(3)
_computing_cell_refinement 'Bruker SAINT'
_computing_data_collection 'Bruker APEX2'
_computing_data_reduction 'Bruker SAINT'
_computing_molecular_graphics 'Bruker SHELXTL'
_computing_publication_material 'Bruker SHELXTL'
_computing_structure_refinement 'SHELXL-2014 (Sheldrick 2014)'
_computing_structure_solution 'SHELXS-97 (Sheldrick 2008)'
_diffrn_ambient_temperature 90.0(2)
_diffrn_detector_area_resol_mean 10.4167
_diffrn_measured_fraction_theta_full 0.997
_diffrn_measured_fraction_theta_max 0.997
_diffrn_measurement_device_type 'Bruker D8 goniometer'
_diffrn_measurement_method 'omega scans'
_diffrn_radiation_monochromator graphite
_diffrn_radiation_type MoK\a
_diffrn_radiation_wavelength 0.71073
_diffrn_reflns_av_R_equivalents 0.0472
_diffrn_reflns_av_unetI/netI 0.0377
_diffrn_reflns_limit_h_max 9
_diffrn_reflns_limit_h_min -9
_diffrn_reflns_limit_k_max 20
_diffrn_reflns_limit_k_min -20
_diffrn_reflns_limit_l_max 13
_diffrn_reflns_limit_l_min -13
_diffrn_reflns_number 8899
_diffrn_reflns_theta_full 25.39
_diffrn_reflns_theta_max 25.39
_diffrn_reflns_theta_min 2.39
_exptl_absorpt_coefficient_mu 0.459
_exptl_absorpt_correction_T_max 0.90
_exptl_absorpt_correction_T_min 0.89
_exptl_absorpt_correction_type multi-scan
_exptl_absorpt_process_details 'SADABS V2014/4 (Bruker AXS Inc.)'
_exptl_crystal_colour colorless
_exptl_crystal_density_diffrn 1.457
_exptl_crystal_density_method 'not measured'
_exptl_crystal_description block
_exptl_crystal_F_000 656
_exptl_crystal_preparation Luminescent
_exptl_crystal_size_max 0.266
_exptl_crystal_size_mid 0.255
_exptl_crystal_size_min 0.232
_refine_diff_density_max 0.740
_refine_diff_density_min -0.288
_refine_ls_extinction_method none
_refine_ls_goodness_of_fit_ref 0.902
_refine_ls_hydrogen_treatment constr
_refine_ls_matrix_type full
_refine_ls_number_parameters 192
_refine_ls_number_reflns 2646
_refine_ls_number_restraints 126
_refine_ls_restrained_S_all 0.882
_refine_ls_R_factor_all 0.0339
_refine_ls_R_factor_gt 0.0304
_refine_ls_shift/su_max 0.001
_refine_ls_shift/su_mean 0.000
_refine_ls_structure_factor_coef Fsqd
_refine_ls_weighting_details 'w=1/[\s^2^(Fo^2^)+(0.1000P)^2^+0.2465P] where P=(Fo^2^+2Fc^2^)/3'
_refine_ls_weighting_scheme calc
_refine_ls_wR_factor_gt 0.1063
_refine_ls_wR_factor_ref 0.1109
_reflns_number_gt 2445
_reflns_number_total 2646
_reflns_threshold_expression 'I > 2\s(I)'
_cod_data_source_file c8ra06043f1.cif
_cod_data_source_block I
_cod_database_code 7231508

loop_
_space_group_symop_operation_xyz
'x, y, z'
'-x+1/2, y+1/2, -z+1/2'
'-x, -y, -z'
'x-1/2, -y-1/2, z-1/2'

loop_
_atom_site_type_symbol
_atom_site_label
_atom_site_fract_x
_atom_site_fract_y
_atom_site_fract_z
_atom_site_U_iso_or_equiv
_atom_site_adp_type
_atom_site_calc_flag
_atom_site_refinement_flags_adp
_atom_site_refinement_flags_posn
_atom_site_occupancy
Ca Ca01 0.24641(3) 0.47132(2) 0.48679(3) 0.00967(15) Uani d U . 1
O O002 0.48998(14) 0.07988(6) 0.05113(10) 0.0136(3) Uani d U . 1
O O003 0.50295(13) 0.44595(6) 0.40229(10) 0.0142(3) Uani d U . 1
O O004 0.08068(13) 0.42050(6) 0.30380(10) 0.0156(3) Uani d U . 1
O O005 0.74151(14) 0.45648(6) 0.31620(10) 0.0164(3) Uani d U . 1
O O006 0.25066(13) 0.09139(6) 0.13781(10) 0.0170(3) Uani d U . 1
O O007 0.39324(14) 0.36713(6) 0.60775(10) 0.0186(3) Uani d U . 1
H H007 0.4995 0.378 0.6282 0.028 Uiso calc U R 1
C C008 0.39585(18) 0.11790(8) 0.11401(13) 0.0114(3) Uani d U . 1
C C009 0.60121(19) 0.42102(8) 0.33093(13) 0.0114(3) Uani d U . 1
C C00A 0.55708(18) 0.33348(8) 0.14295(13) 0.0121(3) Uani d U . 1
C C00B 0.51106(18) 0.25824(8) 0.09046(13) 0.0114(3) Uani d U . 1
C C00C 0.45711(18) 0.19688(8) 0.16388(14) 0.0117(3) Uani d U . 1
C C00D 0.55079(19) 0.34449(8) 0.26725(14) 0.0124(3) Uani d U . 1
C C00E 0.59805(19) 0.39566(9) 0.06768(14) 0.0151(3) Uani d U . 1
H H00E 0.6248 0.4452 0.1001 0.018 Uiso calc U R 1
C C00F 0.4987(2) 0.28432(9) 0.33490(14) 0.0144(3) Uani d U . 1
H H00F 0.4945 0.2924 0.4156 0.017 Uiso calc U R 1
C C00G 0.51341(19) 0.24775(9) -0.03341(14) 0.0145(3) Uani d U . 1
H H00G 0.4843 0.1992 -0.0685 0.017 Uiso calc U R 1
C C00H 0.45177(19) 0.21053(9) 0.28295(14) 0.0145(3) Uani d U . 1
H H00H 0.4167 0.1705 0.3299 0.017 Uiso calc U R 1
C C00I 0.5985(2) 0.38324(9) -0.05184(14) 0.0177(3) Uani d U . 1
H H00I 0.6255 0.4242 -0.1 0.021 Uiso calc U R 1
C C00J 0.5581(2) 0.30838(9) -0.10205(15) 0.0182(3) Uani d U . 1
H H00J 0.5619 0.3001 -0.1828 0.022 Uiso calc U R 1
C C00K 0.1149(2) 0.42993(10) 0.18390(15) 0.0201(4) Uani d U . 1
H H00A 0.2374 0.4473 0.1862 0.024 Uiso calc U R 1
H H00B 0.036 0.47 0.1437 0.024 Uiso calc U R 1
C C00L 0.0857(2) 0.35417(12) 0.11374(17) 0.0301(4) Uani d U . 1
H H00C 0.1595 0.3138 0.1553 0.045 Uiso calc U R 1
H H00D 0.1171 0.3616 0.0358 0.045 Uiso calc U R 1
H H00K -0.038 0.3391 0.1056 0.045 Uiso calc U R 1

loop_
_atom_site_aniso_label
_atom_site_aniso_U_11
_atom_site_aniso_U_22
_atom_site_aniso_U_33
_atom_site_aniso_U_12
_atom_site_aniso_U_13
_atom_site_aniso_U_23
Ca01 0.0094(2) 0.0105(2) 0.0092(2) -0.00016(9) 0.00185(14) -0.00027(10)
O002 0.0143(5) 0.0127(5) 0.0144(6) 0.0018(4) 0.0038(4) -0.0011(4)
O003 0.0141(5) 0.0149(5) 0.0144(6) -0.0002(4) 0.0050(4) -0.0043(4)
O004 0.0147(5) 0.0221(6) 0.0106(6) -0.0007(4) 0.0034(4) -0.0021(4)
O005 0.0135(6) 0.0206(5) 0.0161(6) -0.0040(4) 0.0052(4) -0.0065(5)
O006 0.0124(6) 0.0171(6) 0.0222(7) -0.0021(4) 0.0054(5) -0.0051(4)
O007 0.0134(5) 0.0196(6) 0.0222(7) 0.0003(4) 0.0016(5) 0.0066(5)
C008 0.0118(7) 0.0142(7) 0.0076(7) 0.0032(5) -0.0004(5) 0.0003(5)
C009 0.0114(7) 0.0130(7) 0.0092(7) 0.0020(5) 0.0003(5) -0.0009(5)
C00A 0.0084(7) 0.0157(7) 0.0123(8) 0.0025(5) 0.0018(5) -0.0011(6)
C00B 0.0091(7) 0.0123(7) 0.0130(8) 0.0019(5) 0.0021(6) -0.0007(6)
C00C 0.0082(7) 0.0138(7) 0.0129(8) 0.0022(5) 0.0012(5) -0.0007(6)
C00D 0.0104(7) 0.0134(7) 0.0130(8) 0.0013(5) 0.0011(5) -0.0028(6)
C00E 0.0152(7) 0.0139(7) 0.0165(8) 0.0002(6) 0.0032(6) -0.0006(6)
C00F 0.0170(8) 0.0189(8) 0.0078(8) -0.0001(6) 0.0031(6) -0.0013(6)
C00G 0.0159(7) 0.0145(7) 0.0124(8) 0.0018(5) 0.0000(6) -0.0025(6)
C00H 0.0157(7) 0.0138(7) 0.0145(8) -0.0010(6) 0.0043(6) 0.0006(6)
C00I 0.0207(8) 0.0177(8) 0.0150(9) 0.0005(6) 0.0036(6) 0.0053(6)
C00J 0.0232(8) 0.0213(8) 0.0101(8) 0.0034(6) 0.0026(6) -0.0008(6)
C00K 0.0191(8) 0.0302(9) 0.0114(8) 0.0033(6) 0.0032(6) 0.0036(7)
C00L 0.0211(9) 0.0486(11) 0.0196(9) 0.0041(8) 0.0002(7) -0.0153(8)

loop_
_atom_type_symbol
_atom_type_description
_atom_type_scat_dispersion_real
_atom_type_scat_dispersion_imag
_atom_type_scat_source
C C 0.0033 0.0016 'International Tables Vol C Tables 4.2.6.8 and 6.1.1.4'
H H 0.0000 0.0000 'International Tables Vol C Tables 4.2.6.8 and 6.1.1.4'
Ca Ca 0.2262 0.3064 'International Tables Vol C Tables 4.2.6.8 and 6.1.1.4'
O O 0.0106 0.0060 'International Tables Vol C Tables 4.2.6.8 and 6.1.1.4'

loop_
_geom_angle_atom_site_label_1
_geom_angle_atom_site_label_2
_geom_angle_atom_site_label_3
_geom_angle_site_symmetry_1
_geom_angle_site_symmetry_3
_geom_angle
O003 Ca01 O002 . 4_566 147.17(4)
O003 Ca01 O004 . . 86.01(4)
O002 Ca01 O004 4_566 . 78.07(4)
O003 Ca01 O007 . . 76.10(4)
O002 Ca01 O007 4_566 . 82.86(4)
O004 Ca01 O007 . . 110.56(4)
O003 Ca01 O006 . 2 80.49(4)
O002 Ca01 O006 4_566 2 124.52(4)
O004 Ca01 O006 . 2 81.98(4)
O007 Ca01 O006 . 2 152.34(4)
O003 Ca01 O003 . 3_666 72.64(4)
O002 Ca01 O003 4_566 3_666 130.08(4)
O004 Ca01 O003 . 3_666 150.87(4)
O007 Ca01 O003 . 3_666 83.78(4)
O006 Ca01 O003 2 3_666 75.25(4)
O003 Ca01 O005 . 3_666 122.50(4)
O002 Ca01 O005 4_566 3_666 79.59(4)
O004 Ca01 O005 . 3_666 150.75(4)
O007 Ca01 O005 . 3_666 84.95(4)
O006 Ca01 O005 2 3_666 95.52(4)
O003 Ca01 O005 3_666 3_666 51.42(3)
O003 Ca01 O002 . 2 131.92(4)
O002 Ca01 O002 4_566 2 74.42(4)
O004 Ca01 O002 . 2 82.30(4)
O007 Ca01 O002 . 2 151.08(4)
O006 Ca01 O002 2 2 51.78(3)
O003 Ca01 O002 3_666 2 97.19(3)
O005 Ca01 O002 3_666 2 73.66(4)
O003 Ca01 C009 . 3_666 98.70(4)
O002 Ca01 C009 4_566 3_666 105.65(4)
O004 Ca01 C009 . 3_666 161.11(4)
O007 Ca01 C009 . 3_666 88.32(4)
O006 Ca01 C009 2 3_666 80.80(4)
O003 Ca01 C009 3_666 3_666 26.11(4)
O005 Ca01 C009 3_666 3_666 26.06(4)
O002 Ca01 C009 2 3_666 80.98(4)
O003 Ca01 C008 . 2 106.20(4)
O002 Ca01 C008 4_566 2 99.90(4)
O004 Ca01 C008 . 2 82.19(4)
O007 Ca01 C008 . 2 167.23(4)
O006 Ca01 C008 2 2 25.77(4)
O003 Ca01 C008 3_666 2 84.97(4)
O005 Ca01 C008 3_666 2 83.31(4)
O002 Ca01 C008 2 2 26.05(4)
C009 Ca01 C008 3_666 2 78.92(4)
O003 Ca01 Ca01 . 3_566 160.37(3)
O002 Ca01 Ca01 4_566 3_566 39.08(3)
O004 Ca01 Ca01 . 3_566 77.77(3)
O007 Ca01 Ca01 . 3_566 119.87(3)
O006 Ca01 Ca01 2 3_566 86.30(3)
O003 Ca01 Ca01 3_666 3_566 117.94(3)
O005 Ca01 Ca01 3_666 3_566 72.99(3)
O002 Ca01 Ca01 2 3_566 35.35(2)
C009 Ca01 Ca01 3_666 3_566 93.41(3)
C008 Ca01 Ca01 2 3_566 61.01(3)
O003 Ca01 Ca01 . 3_666 37.90(3)
O002 Ca01 Ca01 4_566 3_666 156.36(3)
O004 Ca01 Ca01 . 3_666 121.38(3)
O007 Ca01 Ca01 . 3_666 77.70(3)
O006 Ca01 Ca01 2 3_666 74.79(2)
O003 Ca01 Ca01 3_666 3_666 34.73(2)
O005 Ca01 Ca01 3_666 3_666 85.38(3)
O002 Ca01 Ca01 2 3_666 118.65(3)
C009 Ca01 Ca01 3_666 3_666 60.81(3)
C008 Ca01 Ca01 2 3_666 96.32(3)
Ca01 Ca01 Ca01 3_566 3_666 149.756(16)
C008 O002 Ca01 . 4_665 159.18(10)
C008 O002 Ca01 . 2_545 91.30(8)
Ca01 O002 Ca01 4_665 2_545 105.58(4)
C009 O003 Ca01 . . 160.37(10)
C009 O003 Ca01 . 3_666 91.92(8)
Ca01 O003 Ca01 . 3_666 107.36(4)
C00K O004 Ca01 . . 128.85(9)
C009 O005 Ca01 . 3_666 91.45(9)
C008 O006 Ca01 . 2_545 94.85(9)
Ca01 O007 H007 . . 109.5
O006 C008 O002 . . 121.92(13)
O006 C008 C00C . . 117.87(13)
O002 C008 C00C . . 120.20(13)
O006 C008 Ca01 . 2_545 59.39(8)
O002 C008 Ca01 . 2_545 62.66(7)
C00C C008 Ca01 . 2_545 175.94(9)
O005 C009 O003 . . 121.60(13)
O005 C009 C00D . . 120.34(13)
O003 C009 C00D . . 117.99(12)
O005 C009 Ca01 . 3_666 62.49(8)
O003 C009 Ca01 . 3_666 61.97(8)
C00D C009 Ca01 . 3_666 160.08(10)
C00E C00A C00D . . 122.46(13)
C00E C00A C00B . . 118.70(14)
C00D C00A C00B . . 118.75(13)
C00G C00B C00A . . 118.80(13)
C00G C00B C00C . . 122.12(13)
C00A C00B C00C . . 119.03(13)
C00H C00C C00B . . 120.06(13)
C00H C00C C008 . . 117.54(13)
C00B C00C C008 . . 122.33(13)
C00F C00D C00A . . 120.62(13)
C00F C00D C009 . . 116.88(14)
C00A C00D C009 . . 122.50(13)
C00I C00E C00A . . 120.75(14)
C00I C00E H00E . . 119.6
C00A C00E H00E . . 119.6
C00D C00F C00H . . 120.61(14)
C00D C00F H00F . . 119.7
C00H C00F H00F . . 119.7
C00J C00G C00B . . 120.73(14)
C00J C00G H00G . . 119.6
C00B C00G H00G . . 119.6
C00C C00H C00F . . 120.92(14)
C00C C00H H00H . . 119.5
C00F C00H H00H . . 119.5
C00E C00I C00J . . 120.14(15)
C00E C00I H00I . . 119.9
C00J C00I H00I . . 119.9
C00G C00J C00I . . 120.83(15)
C00G C00J H00J . . 119.6
C00I C00J H00J . . 119.6
O004 C00K C00L . . 111.59(14)
O004 C00K H00A . . 109.3
C00L C00K H00A . . 109.3
O004 C00K H00B . . 109.3
C00L C00K H00B . . 109.3
H00A C00K H00B . . 108.0
C00K C00L H00C . . 109.5
C00K C00L H00D . . 109.5
H00C C00L H00D . . 109.5
C00K C00L H00K . . 109.5
H00C C00L H00K . . 109.5
H00D C00L H00K . . 109.5

loop_
_geom_bond_atom_site_label_1
_geom_bond_atom_site_label_2
_geom_bond_site_symmetry_2
_geom_bond_distance
Ca01 O003 . 2.3421(10)
Ca01 O002 4_566 2.3508(11)
Ca01 O004 . 2.3993(11)
Ca01 O007 . 2.4014(11)
Ca01 O006 2 2.4897(11)
Ca01 O003 3_666 2.5254(11)
Ca01 O005 3_666 2.5368(12)
Ca01 O002 2 2.5612(11)
Ca01 C009 3_666 2.8594(15)
Ca01 C008 2 2.8827(15)
Ca01 Ca01 3_566 3.9140(7)
Ca01 Ca01 3_666 3.9234(7)
O002 C008 . 1.2661(18)
O002 Ca01 4_665 2.3507(11)
O002 Ca01 2_545 2.5612(11)
O003 C009 . 1.2592(18)
O003 Ca01 3_666 2.5254(11)
O004 C00K . 1.4325(19)
O005 C009 . 1.2567(18)
O005 Ca01 3_666 2.5368(12)
O006 C008 . 1.2577(18)
O006 Ca01 2_545 2.4897(11)
O007 H007 . 0.82
C008 C00C . 1.504(2)
C008 Ca01 2_545 2.8826(15)
C009 C00D . 1.5098(19)
C009 Ca01 3_666 2.8594(15)
C00A C00E . 1.427(2)
C00A C00D . 1.428(2)
C00A C00B . 1.433(2)
C00B C00G . 1.417(2)
C00B C00C . 1.437(2)
C00C C00H . 1.375(2)
C00D C00F . 1.377(2)
C00E C00I . 1.370(2)
C00E H00E . 0.93
C00F C00H . 1.410(2)
C00F H00F . 0.93
C00G C00J . 1.370(2)
C00G H00G . 0.93
C00H H00H . 0.93
C00I C00J . 1.411(2)
C00I H00I . 0.93
C00J H00J . 0.93
C00K C00L . 1.514(2)
C00K H00A . 0.97
C00K H00B . 0.97
C00L H00C . 0.96
C00L H00D . 0.96
C00L H00K . 0.96
